data_1508964
loop_
_publ_author_name
'Zhang, Shan-Jun'
'Zhang, Jun'
'Zhou, Qing-Qing'
'Dong, Lin'
'Chen, Ying-Chun'

_publ_section_title
;
 Aminocatalytic Asymmetric exo-Diels-Alder Reaction with Methiodide Salts
 of Mannich Bases and 2,4-Dienals to Construct Chiral Spirocycles.
;
_journal_issue 4
_journal_name_full 'Organic letters'
_journal_page_first 968
_journal_page_last 971
_journal_paper_doi 10.1021/ol4002015
_journal_volume 15
_journal_year 2013
_chemical_absolute_configuration ad
_chemical_formula_sum 'C25 H24 O4'
_chemical_formula_weight 388.44
_chemical_name_systematic
; 
 ? 
;
_space_group_IT_number 4
_symmetry_cell_setting monoclinic
_symmetry_space_group_name_Hall 'P 2yb'
_symmetry_space_group_name_H-M 'P 1 21 1'
_atom_sites_solution_hydrogens geom
_atom_sites_solution_primary direct
_atom_sites_solution_secondary difmap
_audit_creation_method SHELXL-97
_cell_angle_alpha 90.00
_cell_angle_beta 103.2230(10)
_cell_angle_gamma 90.00
_cell_formula_units_Z 2
_cell_length_a 8.47420(10)
_cell_length_b 11.5299(2)
_cell_length_c 10.62130(10)
_cell_measurement_reflns_used 6923
_cell_measurement_temperature 150(2)
_cell_measurement_theta_max 71.7382
_cell_measurement_theta_min 3.8306
_cell_volume 1010.26(2)
_computing_cell_refinement 'CrysAlisPro (Oxford Diffraction Ltd.)'
_computing_data_collection 'CrysAlisPro (Oxford Diffraction Ltd.)'
_computing_data_reduction 'CrysAlisPro (Oxford Diffraction Ltd.)'
_computing_molecular_graphics 'Ortep-3 (L. J. Farrugia, 2001)'
_computing_publication_material SHELXL-97
_computing_structure_refinement 'SHELXL-97 (Sheldrick, 1997)'
_computing_structure_solution 'SHELXS-97 (Sheldrick, 1997)'
_diffrn_ambient_temperature 150(2)
_diffrn_detector_area_resol_mean 15.9149
_diffrn_measured_fraction_theta_full 0.990
_diffrn_measured_fraction_theta_max 0.990
_diffrn_measurement_device_type 'Gemini S Ultra, Oxford Diffraction'
_diffrn_measurement_method '\w scans'
_diffrn_radiation_monochromator mirror
_diffrn_radiation_source 'Enhance Ultra (Cu) X-ray Source'
_diffrn_radiation_type CuK\a
_diffrn_radiation_wavelength 1.54184
_diffrn_reflns_av_R_equivalents 0.0183
_diffrn_reflns_av_sigmaI/netI 0.0159
_diffrn_reflns_limit_h_max 9
_diffrn_reflns_limit_h_min -7
_diffrn_reflns_limit_k_max 13
_diffrn_reflns_limit_k_min -13
_diffrn_reflns_limit_l_max 11
_diffrn_reflns_limit_l_min -12
_diffrn_reflns_number 8746
_diffrn_reflns_theta_full 65.08
_diffrn_reflns_theta_max 65.08
_diffrn_reflns_theta_min 7.60
_exptl_absorpt_coefficient_mu 0.689
_exptl_absorpt_correction_T_max 0.8097
_exptl_absorpt_correction_T_min 0.7469
_exptl_absorpt_correction_type multi-scan
_exptl_absorpt_process_details
;
CrysAlisPro, Agilent Technologies,
Version 1.171.36.21 (release 14-08-2012 CrysAlis171 .NET)
(compiled Sep 14 2012,17:21:16)
Empirical absorption correction using spherical harmonics,
 implemented in SCALE3 ABSPACK scaling algorithm.
;
_exptl_crystal_density_diffrn 1.277
_exptl_crystal_density_method 'not measured'
_exptl_crystal_F_000 412
_exptl_crystal_size_max 0.45
_exptl_crystal_size_mid 0.37
_exptl_crystal_size_min 0.32
_refine_diff_density_max 0.269
_refine_diff_density_min -0.251
_refine_diff_density_rms 0.030
_refine_ls_abs_structure_details 'Flack H D (1983), Acta Cryst. A39, 876-881'
_refine_ls_abs_structure_Flack 0.05(18)
_refine_ls_extinction_method none
_refine_ls_goodness_of_fit_ref 1.037
_refine_ls_hydrogen_treatment constr
_refine_ls_matrix_type full
_refine_ls_number_parameters 272
_refine_ls_number_reflns 3388
_refine_ls_number_restraints 15
_refine_ls_restrained_S_all 1.047
_refine_ls_R_factor_all 0.0327
_refine_ls_R_factor_gt 0.0326
_refine_ls_shift/su_max 0.000
_refine_ls_shift/su_mean 0.000
_refine_ls_structure_factor_coef Fsqd
_refine_ls_weighting_details 'calc w=1/[\s^2^(Fo^2^)+(0.0500P)^2^+0.2346P] where P=(Fo^2^+2Fc^2^)/3'
_refine_ls_weighting_scheme calc
_refine_ls_wR_factor_gt 0.0870
_refine_ls_wR_factor_ref 0.0871
_reflns_number_gt 3376
_reflns_number_total 3388
_reflns_threshold_expression >2sigma(I)
_cod_data_source_file ol4002015_si_002.cif
_cod_data_source_block 10a
_cod_original_sg_symbol_H-M 'P 21'
_cod_database_code 1508964

loop_
_symmetry_equiv_pos_as_xyz
'x, y, z'
'-x, y+1/2, -z'

loop_
_atom_site_label
_atom_site_type_symbol
_atom_site_fract_x
_atom_site_fract_y
_atom_site_fract_z
_atom_site_U_iso_or_equiv
_atom_site_adp_type
_atom_site_occupancy
_atom_site_symmetry_multiplicity
_atom_site_calc_flag
_atom_site_refinement_flags
_atom_site_disorder_assembly
_atom_site_disorder_group
O1 O 0.76429(14) 0.16713(10) 0.94534(12) 0.0341(3) Uani 1 1 d . . .
O3 O 1.13416(15) 0.19361(11) 0.91347(12) 0.0399(3) Uani 1 1 d . A .
O2 O 0.35983(16) 0.42440(14) 0.83062(16) 0.0548(4) Uani 1 1 d . . .
C9 C 0.99601(18) 0.43319(14) 0.96728(14) 0.0272(3) Uani 1 1 d . . .
H9B H 1.0983 0.4298 0.9410 0.033 Uiso 1 1 calc R . .
H9A H 0.9569 0.5125 0.9592 0.033 Uiso 1 1 calc R . .
C7 C 0.84633(18) 0.25346(14) 0.97747(15) 0.0269(3) Uani 1 1 d . . .
C13 C 0.71195(19) 0.49428(14) 0.72435(15) 0.0291(3) Uani 1 1 d . . .
C17 C 0.5892(2) 0.58900(16) 0.69159(17) 0.0347(4) Uani 1 1 d . . .
C12 C 0.8264(2) 0.48632(15) 0.65794(15) 0.0310(4) Uani 1 1 d . . .
H12 H 0.8262 0.5419 0.5944 0.037 Uiso 1 1 calc R . .
C4 C 1.01576(19) 0.39037(15) 1.10410(15) 0.0294(3) Uani 1 1 d . . .
C8 C 0.87026(18) 0.35039(13) 0.88407(15) 0.0250(3) Uani 1 1 d . . .
C15 C 0.63437(19) 0.46445(15) 0.94008(16) 0.0306(3) Uani 1 1 d . . .
H15A H 0.6664 0.4174 1.0174 0.037 Uiso 1 1 calc R . .
H15B H 0.6835 0.5403 0.9594 0.037 Uiso 1 1 calc R . .
C5 C 1.1048(2) 0.43973(16) 1.21769(17) 0.0365(4) Uani 1 1 d . . .
H5 H 1.1614 0.5086 1.2161 0.044 Uiso 1 1 calc R . .
C3 C 0.93216(19) 0.28699(14) 1.10902(16) 0.0291(3) Uani 1 1 d . . .
C16 C 0.4536(2) 0.47829(18) 0.90935(19) 0.0411(4) Uani 1 1 d . . .
H16 H 0.4113 0.5338 0.9559 0.049 Uiso 1 1 calc R . .
C10 C 0.92438(19) 0.29918(14) 0.76659(15) 0.0287(3) Uani 1 1 d . A .
H10 H 0.8342 0.2524 0.7180 0.034 Uiso 1 1 calc R . .
C11 C 0.9558(2) 0.39564(15) 0.67648(16) 0.0315(4) Uani 1 1 d . . .
H11B H 1.0601 0.4311 0.7127 0.038 Uiso 1 1 calc R . .
H11A H 0.9597 0.3626 0.5933 0.038 Uiso 1 1 calc R . .
C22 C 0.6127(2) 0.69554(17) 0.7525(2) 0.0483(5) Uani 1 1 d . . .
H22 H 0.7029 0.7072 0.8199 0.058 Uiso 1 1 calc R . .
C6 C 1.1068(2) 0.38344(18) 1.33374(17) 0.0424(4) Uani 1 1 d . . .
H6 H 1.1657 0.4155 1.4105 0.051 Uiso 1 1 calc R . .
C1 C 1.0232(2) 0.28044(17) 1.33794(17) 0.0400(4) Uani 1 1 d . . .
H1 H 1.0270 0.2447 1.4171 0.048 Uiso 1 1 calc R . .
C14 C 0.70232(18) 0.40883(13) 0.83211(14) 0.0259(3) Uani 1 1 d . . .
H14 H 0.6266 0.3475 0.7934 0.031 Uiso 1 1 calc R . .
C2 C 0.9341(2) 0.23048(15) 1.22525(16) 0.0345(4) Uani 1 1 d . . .
H2 H 0.8776 0.1616 1.2272 0.041 Uiso 1 1 calc R . .
C19 C 0.3408(3) 0.6613(3) 0.5574(2) 0.0662(7) Uani 1 1 d . . .
H19 H 0.2474 0.6488 0.4932 0.079 Uiso 1 1 calc R . .
C23 C 1.0689(2) 0.21998(15) 0.80504(18) 0.0360(4) Uani 1 1 d . . .
C21 C 0.5033(3) 0.7852(2) 0.7143(3) 0.0646(7) Uani 1 1 d . . .
H21 H 0.5209 0.8566 0.7559 0.077 Uiso 1 1 calc R . .
C18 C 0.4499(3) 0.5723(2) 0.5942(2) 0.0552(6) Uani 1 1 d . . .
H18 H 0.4305 0.5005 0.5537 0.066 Uiso 1 1 calc R . .
C20 C 0.3690(3) 0.7691(2) 0.6150(3) 0.0648(7) Uani 1 1 d . . .
H20 H 0.2979 0.8301 0.5870 0.078 Uiso 1 1 calc R . .
O4 O 1.0931(3) 0.16919(17) 0.6897(2) 0.0335(5) Uani 0.661(2) 1 d PD A 2
C24 C 1.2262(3) 0.0862(2) 0.7085(3) 0.0386(6) Uani 0.661(2) 1 d PD A 2
H24A H 1.2059 0.0313 0.6375 0.046 Uiso 0.661(2) 1 calc PR A 2
H24B H 1.2304 0.0433 0.7878 0.046 Uiso 0.661(2) 1 calc PR A 2
C25 C 1.3852(5) 0.1433(4) 0.7158(5) 0.0643(9) Uani 0.661(2) 1 d PDU A 2
H25A H 1.4690 0.0856 0.7284 0.096 Uiso 0.661(2) 1 calc PR A 2
H25B H 1.4069 0.1967 0.7870 0.096 Uiso 0.661(2) 1 calc PR A 2
H25C H 1.3825 0.1845 0.6368 0.096 Uiso 0.661(2) 1 calc PR A 2
O4' O 1.1557(5) 0.2029(4) 0.7239(4) 0.0335(5) Uani 0.339(2) 1 d PD A 1
C24' C 1.3104(6) 0.1425(5) 0.7625(5) 0.0386(6) Uani 0.339(2) 1 d PD A 1
H24C H 1.2940 0.0604 0.7754 0.046 Uiso 0.339(2) 1 calc PR A 1
H24D H 1.3756 0.1748 0.8418 0.046 Uiso 0.339(2) 1 calc PR A 1
C25' C 1.3893(10) 0.1612(8) 0.6527(8) 0.0643(9) Uani 0.339(2) 1 d PDU A 1
H25D H 1.4934 0.1241 0.6710 0.096 Uiso 0.339(2) 1 calc PR A 1
H25E H 1.4026 0.2429 0.6408 0.096 Uiso 0.339(2) 1 calc PR A 1
H25F H 1.3227 0.1288 0.5753 0.096 Uiso 0.339(2) 1 calc PR A 1

loop_
_atom_site_aniso_label
_atom_site_aniso_U_11
_atom_site_aniso_U_22
_atom_site_aniso_U_33
_atom_site_aniso_U_23
_atom_site_aniso_U_13
_atom_site_aniso_U_12
O1 0.0325(6) 0.0296(6) 0.0410(6) -0.0008(5) 0.0105(5) -0.0049(5)
O3 0.0322(7) 0.0407(7) 0.0484(8) 0.0077(6) 0.0124(5) 0.0092(5)
O2 0.0246(6) 0.0681(10) 0.0711(9) -0.0167(8) 0.0096(6) -0.0016(6)
C9 0.0198(7) 0.0300(8) 0.0311(8) -0.0007(6) 0.0044(6) 0.0002(6)
C7 0.0224(7) 0.0271(8) 0.0329(8) 0.0002(6) 0.0097(6) 0.0029(7)
C13 0.0238(8) 0.0310(8) 0.0302(8) -0.0011(7) 0.0011(6) 0.0013(6)
C17 0.0273(8) 0.0412(10) 0.0366(8) 0.0091(7) 0.0096(7) 0.0072(7)
C12 0.0308(8) 0.0335(9) 0.0271(8) 0.0028(7) 0.0033(6) 0.0021(7)
C4 0.0235(7) 0.0306(8) 0.0340(8) -0.0012(7) 0.0063(6) 0.0032(6)
C8 0.0213(7) 0.0257(8) 0.0284(8) -0.0007(6) 0.0063(6) 0.0018(6)
C15 0.0265(8) 0.0305(8) 0.0348(8) -0.0031(7) 0.0071(6) 0.0030(7)
C5 0.0324(9) 0.0381(9) 0.0370(9) -0.0039(7) 0.0036(7) 0.0012(8)
C3 0.0240(7) 0.0308(8) 0.0334(8) 0.0001(6) 0.0084(6) 0.0049(6)
C16 0.0302(9) 0.0441(10) 0.0511(10) -0.0056(9) 0.0139(8) 0.0053(8)
C10 0.0267(8) 0.0286(8) 0.0320(8) -0.0019(6) 0.0092(6) 0.0018(7)
C11 0.0295(8) 0.0364(9) 0.0295(8) 0.0007(7) 0.0089(6) 0.0024(7)
C22 0.0313(10) 0.0365(10) 0.0766(14) 0.0026(10) 0.0116(9) 0.0046(8)
C6 0.0448(10) 0.0481(11) 0.0313(8) -0.0052(8) 0.0026(7) 0.0066(9)
C1 0.0479(10) 0.0450(10) 0.0283(8) 0.0036(7) 0.0109(7) 0.0122(9)
C14 0.0203(7) 0.0274(8) 0.0299(7) -0.0030(6) 0.0055(6) -0.0003(6)
C2 0.0373(9) 0.0338(9) 0.0351(9) 0.0034(7) 0.0140(7) 0.0064(7)
C19 0.0473(13) 0.089(2) 0.0551(13) 0.0168(12) -0.0031(10) 0.0285(13)
C23 0.0371(10) 0.0349(9) 0.0420(10) 0.0086(8) 0.0213(8) 0.0088(7)
C21 0.0434(12) 0.0386(11) 0.118(2) 0.0127(13) 0.0313(13) 0.0107(10)
C18 0.0421(11) 0.0679(15) 0.0493(12) -0.0002(10) -0.0028(9) 0.0160(11)
C20 0.0416(12) 0.0657(16) 0.0922(17) 0.0378(14) 0.0259(12) 0.0274(11)
O4 0.0346(13) 0.0362(12) 0.0304(11) -0.0020(8) 0.0087(9) 0.0084(9)
C24 0.0443(15) 0.0356(14) 0.0390(13) -0.0015(10) 0.0162(11) 0.0102(11)
C25 0.0559(12) 0.0637(13) 0.0737(16) -0.0020(13) 0.0159(13) 0.0021(11)
O4' 0.0346(13) 0.0362(12) 0.0304(11) -0.0020(8) 0.0087(9) 0.0084(9)
C24' 0.0443(15) 0.0356(14) 0.0390(13) -0.0015(10) 0.0162(11) 0.0102(11)
C25' 0.0559(12) 0.0637(13) 0.0737(16) -0.0020(13) 0.0159(13) 0.0021(11)

loop_
_atom_type_symbol
_atom_type_description
_atom_type_scat_dispersion_real
_atom_type_scat_dispersion_imag
_atom_type_scat_source
C C 0.0181 0.0091 'International Tables Vol C Tables 4.2.6.8 and 6.1.1.4'
H H 0.0000 0.0000 'International Tables Vol C Tables 4.2.6.8 and 6.1.1.4'
O O 0.0492 0.0322 'International Tables Vol C Tables 4.2.6.8 and 6.1.1.4'

loop_
_geom_angle_atom_site_label_1
_geom_angle_atom_site_label_2
_geom_angle_atom_site_label_3
_geom_angle
C4 C9 C8 104.98(13)
C4 C9 H9B 110.8
C8 C9 H9B 110.8
C4 C9 H9A 110.8
C8 C9 H9A 110.8
H9B C9 H9A 108.8
O1 C7 C3 127.41(15)
O1 C7 C8 124.35(14)
C3 C7 C8 108.18(13)
C12 C13 C17 118.81(15)
C12 C13 C14 121.67(14)
C17 C13 C14 119.52(13)
C22 C17 C18 118.51(18)
C22 C17 C13 121.54(16)
C18 C17 C13 119.91(18)
C13 C12 C11 125.57(15)
C13 C12 H12 117.2
C11 C12 H12 117.2
C5 C4 C3 119.81(15)
C5 C4 C9 128.40(16)
C3 C4 C9 111.78(14)
C7 C8 C10 110.56(12)
C7 C8 C9 104.77(12)
C10 C8 C9 113.87(13)
C7 C8 C14 107.36(12)
C10 C8 C14 107.21(12)
C9 C8 C14 112.92(12)
C16 C15 C14 114.87(14)
C16 C15 H15A 108.6
C14 C15 H15A 108.6
C16 C15 H15B 108.6
C14 C15 H15B 108.6
H15A C15 H15B 107.5
C6 C5 C4 118.23(17)
C6 C5 H5 120.9
C4 C5 H5 120.9
C2 C3 C4 122.03(16)
C2 C3 C7 128.45(16)
C4 C3 C7 109.52(14)
O2 C16 C15 125.65(17)
O2 C16 H16 117.2
C15 C16 H16 117.2
C23 C10 C11 111.30(13)
C23 C10 C8 112.73(13)
C11 C10 C8 110.75(13)
C23 C10 H10 107.3
C11 C10 H10 107.3
C8 C10 H10 107.3
C12 C11 C10 111.33(13)
C12 C11 H11B 109.4
C10 C11 H11B 109.4
C12 C11 H11A 109.4
C10 C11 H11A 109.4
H11B C11 H11A 108.0
C17 C22 C21 120.8(2)
C17 C22 H22 119.6
C21 C22 H22 119.6
C1 C6 C5 121.65(17)
C1 C6 H6 119.2
C5 C6 H6 119.2
C2 C1 C6 120.58(16)
C2 C1 H1 119.7
C6 C1 H1 119.7
C13 C14 C15 112.56(13)
C13 C14 C8 110.11(12)
C15 C14 C8 112.60(12)
C13 C14 H14 107.1
C15 C14 H14 107.1
C8 C14 H14 107.1
C1 C2 C3 117.70(17)
C1 C2 H2 121.1
C3 C2 H2 121.1
C18 C19 C20 120.5(2)
C18 C19 H19 119.7
C20 C19 H19 119.7
O3 C23 O4' 113.7(2)
O3 C23 O4 126.97(17)
O4' C23 O4 29.16(19)
O3 C23 C10 125.63(15)
O4' C23 C10 118.1(2)
O4 C23 C10 106.61(16)
C20 C21 C22 120.3(2)
C20 C21 H21 119.9
C22 C21 H21 119.9
C19 C18 C17 120.5(2)
C19 C18 H18 119.7
C17 C18 H18 119.7
C21 C20 C19 119.4(2)
C21 C20 H20 120.3
C19 C20 H20 120.3
C23 O4 C24 114.4(2)
O4 C24 C25 112.4(3)
O4 C24 H24A 109.1
C25 C24 H24A 109.1
O4 C24 H24B 109.1
C25 C24 H24B 109.1
H24A C24 H24B 107.9
C24 C25 H25A 109.5
C24 C25 H25B 109.5
H25A C25 H25B 109.5
C24 C25 H25C 109.5
H25A C25 H25C 109.5
H25B C25 H25C 109.5
C23 O4' C24' 120.4(4)
O4' C24' C25' 104.2(5)
O4' C24' H24C 110.9
C25' C24' H24C 110.9
O4' C24' H24D 110.9
C25' C24' H24D 110.9
H24C C24' H24D 108.9
C24' C25' H25D 109.5
C24' C25' H25E 109.5
H25D C25' H25E 109.5
C24' C25' H25F 109.5
H25D C25' H25F 109.5
H25E C25' H25F 109.5

loop_
_geom_bond_atom_site_label_1
_geom_bond_atom_site_label_2
_geom_bond_distance
O1 C7 1.2174(19)
O3 C23 1.197(2)
O2 C16 1.189(2)
C9 C4 1.507(2)
C9 C8 1.548(2)
C9 H9B 0.9700
C9 H9A 0.9700
C7 C3 1.472(2)
C7 C8 1.538(2)
C13 C12 1.327(2)
C13 C17 1.494(2)
C13 C14 1.527(2)
C17 C22 1.381(3)
C17 C18 1.394(3)
C12 C11 1.495(2)
C12 H12 0.9300
C4 C5 1.390(2)
C4 C3 1.394(2)
C8 C10 1.542(2)
C8 C14 1.557(2)
C15 C16 1.500(2)
C15 C14 1.536(2)
C15 H15A 0.9700
C15 H15B 0.9700
C5 C6 1.390(3)
C5 H5 0.9300
C3 C2 1.393(2)
C16 H16 0.9300
C10 C23 1.507(2)
C10 C11 1.530(2)
C10 H10 0.9800
C11 H11B 0.9700
C11 H11A 0.9700
C22 C21 1.386(3)
C22 H22 0.9300
C6 C1 1.389(3)
C6 H6 0.9300
C1 C2 1.386(3)
C1 H1 0.9300
C14 H14 0.9800
C2 H2 0.9300
C19 C18 1.376(3)
C19 C20 1.382(4)
C19 H19 0.9300
C23 O4' 1.270(5)
C23 O4 1.415(3)
C21 C20 1.376(4)
C21 H21 0.9300
C18 H18 0.9300
C20 H20 0.9300
O4 C24 1.458(3)
C24 C25 1.486(5)
C24 H24A 0.9700
C24 H24B 0.9700
C25 H25A 0.9600
C25 H25B 0.9600
C25 H25C 0.9600
O4' C24' 1.459(3)
C24' C25' 1.487(5)
C24' H24C 0.9700
C24' H24D 0.9700
C25' H25D 0.9600
C25' H25E 0.9600
C25' H25F 0.9600

loop_
_geom_torsion_atom_site_label_1
_geom_torsion_atom_site_label_2
_geom_torsion_atom_site_label_3
_geom_torsion_atom_site_label_4
_geom_torsion
C12 C13 C17 C22 -91.1(2)
C14 C13 C17 C22 89.4(2)
C12 C13 C17 C18 86.5(2)
C14 C13 C17 C18 -93.1(2)
C17 C13 C12 C11 -178.65(16)
C14 C13 C12 C11 0.9(3)
C8 C9 C4 C5 -174.33(16)
C8 C9 C4 C3 6.54(17)
O1 C7 C8 C10 -51.46(19)
C3 C7 C8 C10 131.15(13)
O1 C7 C8 C9 -174.55(14)
C3 C7 C8 C9 8.07(15)
O1 C7 C8 C14 65.17(18)
C3 C7 C8 C14 -112.22(13)
C4 C9 C8 C7 -8.60(15)
C4 C9 C8 C10 -129.51(13)
C4 C9 C8 C14 107.92(14)
C3 C4 C5 C6 -0.1(2)
C9 C4 C5 C6 -179.20(16)
C5 C4 C3 C2 0.1(2)
C9 C4 C3 C2 179.36(15)
C5 C4 C3 C7 179.30(15)
C9 C4 C3 C7 -1.49(17)
O1 C7 C3 C2 -2.5(3)
C8 C7 C3 C2 174.77(16)
O1 C7 C3 C4 178.40(15)
C8 C7 C3 C4 -4.32(16)
C14 C15 C16 O2 22.0(3)
C7 C8 C10 C23 -51.98(18)
C9 C8 C10 C23 65.64(18)
C14 C8 C10 C23 -168.71(13)
C7 C8 C10 C11 -177.43(13)
C9 C8 C10 C11 -59.81(16)
C14 C8 C10 C11 65.85(16)
C13 C12 C11 C10 9.7(2)
C23 C10 C11 C12 -169.45(14)
C8 C10 C11 C12 -43.20(18)
C18 C17 C22 C21 -2.4(3)
C13 C17 C22 C21 175.16(18)
C4 C5 C6 C1 0.1(3)
C5 C6 C1 C2 -0.1(3)
C12 C13 C14 C15 148.32(15)
C17 C13 C14 C15 -32.13(19)
C12 C13 C14 C8 21.8(2)
C17 C13 C14 C8 -158.66(14)
C16 C15 C14 C13 78.57(18)
C16 C15 C14 C8 -156.25(15)
C7 C8 C14 C13 -171.95(12)
C10 C8 C14 C13 -53.14(16)
C9 C8 C14 C13 73.08(16)
C7 C8 C14 C15 61.54(16)
C10 C8 C14 C15 -179.65(13)
C9 C8 C14 C15 -53.43(17)
C6 C1 C2 C3 0.1(3)
C4 C3 C2 C1 -0.1(2)
C7 C3 C2 C1 -179.11(16)
C11 C10 C23 O3 128.03(19)
C8 C10 C23 O3 2.9(3)
C11 C10 C23 O4' -32.5(3)
C8 C10 C23 O4' -157.6(3)
C11 C10 C23 O4 -61.6(2)
C8 C10 C23 O4 173.29(16)
C17 C22 C21 C20 0.3(3)
C20 C19 C18 C17 1.1(4)
C22 C17 C18 C19 1.8(3)
C13 C17 C18 C19 -175.9(2)
C22 C21 C20 C19 2.6(4)
C18 C19 C20 C21 -3.2(4)
O3 C23 O4 C24 -7.9(3)
O4' C23 O4 C24 63.6(4)
C10 C23 O4 C24 -178.16(19)
C23 O4 C24 C25 -84.8(3)
O3 C23 O4' C24' 7.5(6)
O4 C23 O4' C24' -116.7(7)
C10 C23 O4' C24' 170.3(4)
C23 O4' C24' C25' -168.6(5)
